data_4311900
loop_
_publ_author_name
'Trevor W. Hayton'
'Brian O. Patrick'
'Peter Legzdins'

_publ_section_title
;
 New Details Concerning the Reactions of Nitric Oxide with Vanadium
 Tetrachloride
;
_journal_name_full 'Inorganic Chemistry'
_journal_page_first 7227
_journal_page_last 7233
_journal_paper_doi 10.1021/ic0491534
_journal_volume 43
_journal_year 2004
_chemical_formula_sum 'C4 H10 Cl2 O3.5 V'
_chemical_formula_weight 235.96
_chemical_name_systematic
;
 ?
;
_space_group_IT_number 60
_symmetry_cell_setting orthorhombic
_symmetry_space_group_name_Hall '-P 2n 2ab'
_symmetry_space_group_name_H-M 'P b c n'
_atom_sites_solution_hydrogens geom
_atom_sites_solution_primary direct
_atom_sites_solution_secondary difmap
_audit_creation_method SHELXL-97
_cell_angle_alpha 90.00
_cell_angle_beta 90.00
_cell_angle_gamma 90.00
_cell_formula_units_Z 8
_cell_length_a 13.771(5)
_cell_length_b 13.441(3)
_cell_length_c 9.545(2)
_cell_measurement_reflns_used 2029
_cell_measurement_temperature 173(2)
_cell_measurement_theta_max 27.9
_cell_measurement_theta_min 2.1
_cell_volume 1766.7(8)
_computing_structure_refinement 'SHELXL-97 (Sheldrick, 1997)'
_diffrn_ambient_temperature 173(2)
_diffrn_measured_fraction_theta_full 0.967
_diffrn_measured_fraction_theta_max 0.967
_diffrn_measurement_device_type 'Rigaku/ADSC CCD'
_diffrn_measurement_method 'area detector'
_diffrn_radiation_monochromator graphite
_diffrn_radiation_source 'X-ray tube'
_diffrn_radiation_type MoK\a
_diffrn_radiation_wavelength 0.71073
_diffrn_reflns_av_R_equivalents 0.0000
_diffrn_reflns_av_sigmaI/netI 0.0416
_diffrn_reflns_limit_h_max 16
_diffrn_reflns_limit_h_min -12
_diffrn_reflns_limit_k_max 17
_diffrn_reflns_limit_k_min -16
_diffrn_reflns_limit_l_max 12
_diffrn_reflns_limit_l_min -5
_diffrn_reflns_number 2048
_diffrn_reflns_theta_full 27.88
_diffrn_reflns_theta_max 27.88
_diffrn_reflns_theta_min 2.12
_exptl_absorpt_coefficient_mu 1.685
_exptl_absorpt_correction_type multi-scan
_exptl_crystal_colour orange
_exptl_crystal_density_diffrn 1.774
_exptl_crystal_density_meas ?
_exptl_crystal_density_method .
_exptl_crystal_description block
_exptl_crystal_F_000 952
_exptl_crystal_size_max 0.25
_exptl_crystal_size_mid 0.25
_exptl_crystal_size_min 0.15
_refine_diff_density_max 0.298
_refine_diff_density_min -0.431
_refine_diff_density_rms 0.062
_refine_ls_extinction_method none
_refine_ls_goodness_of_fit_ref 0.977
_refine_ls_hydrogen_treatment mixed
_refine_ls_matrix_type full
_refine_ls_number_parameters 98
_refine_ls_number_reflns 2048
_refine_ls_number_restraints 0
_refine_ls_restrained_S_all 0.977
_refine_ls_R_factor_all 0.0276
_refine_ls_R_factor_gt 0.0210
_refine_ls_shift/su_max 0.001
_refine_ls_shift/su_mean 0.000
_refine_ls_structure_factor_coef Fsqd
_refine_ls_weighting_details 'calc w=1/[\s^2^(Fo^2^)+(0.0092P)^2^+0.0000P] where P=(Fo^2^+2Fc^2^)/3'
_refine_ls_weighting_scheme calc
_refine_ls_wR_factor_gt 0.0491
_refine_ls_wR_factor_ref 0.0506
_reflns_number_gt 1715
_reflns_number_total 2048
_reflns_threshold_expression >2sigma(I)
_cod_data_source_file ic0491534si20040629_045442.cif
_cod_data_source_block pl259
_cod_original_cell_volume 1766.8(8)
_cod_original_formula_sum 'C4 H10 Cl2 O3.50 V'
_cod_database_code 4311900

loop_
_symmetry_equiv_pos_as_xyz
'x, y, z'
'-x+1/2, -y+1/2, z+1/2'
'x+1/2, -y+1/2, -z'
'-x, y, -z+1/2'
'-x, -y, -z'
'x-1/2, y-1/2, -z-1/2'
'-x-1/2, y-1/2, z'
'x, -y, z-1/2'

loop_
_atom_site_label
_atom_site_type_symbol
_atom_site_fract_x
_atom_site_fract_y
_atom_site_fract_z
_atom_site_U_iso_or_equiv
_atom_site_adp_type
_atom_site_occupancy
_atom_site_symmetry_multiplicity
_atom_site_calc_flag
_atom_site_refinement_flags
_atom_site_disorder_assembly
_atom_site_disorder_group
V1 V 0.531264(19) 0.293565(18) 0.07616(3) 0.01041(7) Uani 1 1 d . . .
Cl2 Cl 0.43778(3) 0.17435(3) -0.03235(5) 0.02145(10) Uani 1 1 d . . .
Cl1 Cl 0.65807(3) 0.39078(3) 0.15383(4) 0.01695(10) Uani 1 1 d . . .
O2 O 0.5000 0.25940(10) 0.2500 0.0130(3) Uani 1 2 d S . .
O3 O 0.64341(9) 0.16804(8) 0.07926(12) 0.0164(3) Uani 1 1 d . . .
O4 O 0.60570(9) 0.30315(8) -0.11469(12) 0.0146(2) Uani 1 1 d . . .
O1 O 0.45993(8) 0.38230(8) 0.04408(12) 0.0179(3) Uani 1 1 d . . .
C2 C 0.67712(14) 0.14635(13) -0.05954(19) 0.0241(4) Uani 1 1 d . . .
H2A H 0.6290 0.1080 -0.1105 0.029 Uiso 1 1 calc R . .
H2B H 0.7370 0.1085 -0.0560 0.029 Uiso 1 1 calc R . .
C1 C 0.62575(14) 0.07852(12) 0.1585(2) 0.0236(4) Uani 1 1 d . . .
H1A H 0.5727 0.0426 0.1173 0.035 Uiso 1 1 calc R . .
H1B H 0.6098 0.0957 0.2534 0.035 Uiso 1 1 calc R . .
H1C H 0.6830 0.0378 0.1577 0.035 Uiso 1 1 calc R . .
C4 C 0.61829(13) 0.39893(12) -0.18253(18) 0.0216(4) Uani 1 1 d . . .
H4A H 0.6734 0.4323 -0.1429 0.032 Uiso 1 1 calc R . .
H4B H 0.5612 0.4386 -0.1685 0.032 Uiso 1 1 calc R . .
H4C H 0.6286 0.3892 -0.2810 0.032 Uiso 1 1 calc R . .
C3 C 0.69359(13) 0.24505(13) -0.12936(19) 0.0235(4) Uani 1 1 d . . .
H3A H 0.7477 0.2793 -0.0856 0.028 Uiso 1 1 calc R . .
H3B H 0.7086 0.2354 -0.2277 0.028 Uiso 1 1 calc R . .

loop_
_atom_site_aniso_label
_atom_site_aniso_U_11
_atom_site_aniso_U_22
_atom_site_aniso_U_33
_atom_site_aniso_U_23
_atom_site_aniso_U_13
_atom_site_aniso_U_12
V1 0.01012(14) 0.01105(13) 0.01007(13) -0.00161(9) 0.00006(10) 0.00088(9)
Cl2 0.0172(2) 0.0247(2) 0.0224(2) -0.00751(17) -0.00228(17) -0.00643(16)
Cl1 0.0190(2) 0.01474(18) 0.01709(19) -0.00195(14) -0.00324(16) -0.00437(15)
O2 0.0149(8) 0.0113(7) 0.0128(7) 0.000 0.0012(6) 0.000
O3 0.0171(7) 0.0113(5) 0.0209(6) -0.0022(4) 0.0031(5) 0.0031(4)
O4 0.0142(6) 0.0158(5) 0.0139(5) -0.0018(4) 0.0034(5) -0.0004(4)
O1 0.0188(6) 0.0181(6) 0.0168(6) 0.0012(5) 0.0008(5) 0.0059(5)
C2 0.0242(10) 0.0224(9) 0.0256(9) -0.0067(8) 0.0069(8) 0.0089(7)
C1 0.0245(10) 0.0131(8) 0.0331(10) 0.0034(7) 0.0010(8) 0.0045(7)
C4 0.0252(10) 0.0230(9) 0.0167(8) 0.0075(7) 0.0019(7) -0.0020(7)
C3 0.0159(9) 0.0304(10) 0.0242(9) -0.0010(7) 0.0088(7) 0.0061(7)

loop_
_atom_type_symbol
_atom_type_description
_atom_type_scat_dispersion_real
_atom_type_scat_dispersion_imag
_atom_type_scat_source
C C 0.0033 0.0016 'International Tables Vol C Tables 4.2.6.8 and 6.1.1.4'
H H 0.0000 0.0000 'International Tables Vol C Tables 4.2.6.8 and 6.1.1.4'
O O 0.0106 0.0060 'International Tables Vol C Tables 4.2.6.8 and 6.1.1.4'
Cl Cl 0.1484 0.1585 'International Tables Vol C Tables 4.2.6.8 and 6.1.1.4'
V V 0.3005 0.5294 'International Tables Vol C Tables 4.2.6.8 and 6.1.1.4'

loop_
_geom_angle_atom_site_label_1
_geom_angle_atom_site_label_2
_geom_angle_atom_site_label_3
_geom_angle
_geom_angle_site_symmetry_1
_geom_angle_site_symmetry_3
_geom_angle_publ_flag
O1 V1 O2 103.09(6) . . ?
O1 V1 O4 95.14(5) . . ?
O2 V1 O4 161.43(4) . . ?
O1 V1 O3 169.12(5) . . ?
O2 V1 O3 87.76(4) . . ?
O4 V1 O3 74.11(4) . . ?
O1 V1 Cl2 95.21(5) . . ?
O2 V1 Cl2 96.02(4) . . ?
O4 V1 Cl2 85.71(4) . . ?
O3 V1 Cl2 82.53(4) . . ?
O1 V1 Cl1 96.08(5) . . ?
O2 V1 Cl1 91.71(3) . . ?
O4 V1 Cl1 82.76(4) . . ?
O3 V1 Cl1 84.40(4) . . ?
Cl2 V1 Cl1 164.52(2) . . ?
V1 O2 V1 150.00(9) . 4_655 ?
C2 O3 C1 111.70(12) . . ?
C2 O3 V1 110.90(9) . . ?
C1 O3 V1 120.55(10) . . ?
C3 O4 C4 109.61(13) . . ?
C3 O4 V1 117.41(10) . . ?
C4 O4 V1 120.07(9) . . ?
O3 C2 C3 106.22(13) . . ?
O4 C3 C2 107.90(14) . . ?

loop_
_geom_bond_atom_site_label_1
_geom_bond_atom_site_label_2
_geom_bond_distance
_geom_bond_site_symmetry_2
_geom_bond_publ_flag
V1 O1 1.5752(11) . ?
V1 O2 1.7747(5) . ?
V1 O4 2.0943(12) . ?
V1 O3 2.2875(12) . ?
V1 Cl2 2.3017(6) . ?
V1 Cl1 2.3035(7) . ?
O2 V1 1.7747(5) 4_655 ?
O3 C2 1.434(2) . ?
O3 C1 1.4420(19) . ?
O4 C3 1.447(2) . ?
O4 C4 1.4514(18) . ?
C2 C3 1.502(2) . ?
